data_4506128
loop_
_publ_author_name
'Walsh, Rosa D.'
'Smith, Jessica M.'
'Hanks, Timothy W.'
'Pennington, William T.'

_publ_section_title
;
 Computational and Crystallographic Studies of Pseudo-Polyhalides
;
_journal_issue 6
_journal_name_full 'Crystal Growth &amp; Design'
_journal_page_first 2759
_journal_paper_doi 10.1021/cg201231t
_journal_volume 12
_journal_year 2012
_chemical_formula_sum 'C20 H36 I5 N2 O6 Rb'
_chemical_formula_weight 1120.48
_chemical_name_systematic
; 
 ? 
;
_space_group_IT_number 15
_symmetry_space_group_name_Hall '-C 2yc'
_symmetry_space_group_name_H-M 'C 1 2/c 1'
_atom_sites_solution_hydrogens geom
_atom_sites_solution_primary direct
_atom_sites_solution_secondary difmap
_audit_creation_method SHELXL-97
_cell_angle_alpha 90.00
_cell_angle_beta 92.017(3)
_cell_angle_gamma 90.00
_cell_formula_units_Z 8
_cell_length_a 20.573(3)
_cell_length_b 12.2683(14)
_cell_length_c 26.225(3)
_cell_measurement_temperature 293(2)
_cell_volume 6615.0(14)
_computing_structure_refinement 'SHELXL-97 (Sheldrick, 1997)'
_computing_structure_solution 'SHELXS-97 (Sheldrick, 1990)'
_diffrn_ambient_temperature 293(2)
_diffrn_measured_fraction_theta_full 0.975
_diffrn_measured_fraction_theta_max 0.975
_diffrn_radiation_monochromator graphite
_diffrn_radiation_source 'fine-focus sealed tube'
_diffrn_radiation_type MoK\a
_diffrn_radiation_wavelength 0.71073
_diffrn_reflns_av_R_equivalents 0.0610
_diffrn_reflns_av_sigmaI/netI 0.1330
_diffrn_reflns_limit_h_max 25
_diffrn_reflns_limit_h_min 0
_diffrn_reflns_limit_k_max 15
_diffrn_reflns_limit_k_min -15
_diffrn_reflns_limit_l_max 32
_diffrn_reflns_limit_l_min -32
_diffrn_reflns_number 6890
_diffrn_reflns_theta_full 26.79
_diffrn_reflns_theta_max 26.79
_diffrn_reflns_theta_min 3.00
_exptl_absorpt_coefficient_mu 6.196
_exptl_crystal_density_diffrn 2.250
_exptl_crystal_density_method 'not measured'
_exptl_crystal_F_000 4160
_refine_diff_density_max 1.310
_refine_diff_density_min -2.658
_refine_diff_density_rms 0.279
_refine_ls_extinction_method none
_refine_ls_goodness_of_fit_ref 1.123
_refine_ls_hydrogen_treatment mixed
_refine_ls_matrix_type full
_refine_ls_number_parameters 309
_refine_ls_number_reflns 6889
_refine_ls_number_restraints 0
_refine_ls_restrained_S_all 1.123
_refine_ls_R_factor_all 0.1174
_refine_ls_R_factor_gt 0.0686
_refine_ls_shift/su_max 0.001
_refine_ls_shift/su_mean 0.000
_refine_ls_structure_factor_coef Fsqd
_refine_ls_weighting_details 'calc w=1/[\s^2^(Fo^2^)+(0.0471P)^2^+3.7000P] where P=(Fo^2^+2Fc^2^)/3'
_refine_ls_weighting_scheme calc
_refine_ls_wR_factor_gt 0.1610
_refine_ls_wR_factor_ref 0.1806
_reflns_number_gt 4281
_reflns_number_total 6889
_reflns_threshold_expression >2sigma(I)
_cod_data_source_file cg201231t_si_001.cif
_cod_data_source_block cd0406
_cod_database_code 4506128

loop_
_symmetry_equiv_pos_as_xyz
'x, y, z'
'-x, y, -z+1/2'
'x+1/2, y+1/2, z'
'-x+1/2, y+1/2, -z+1/2'
'-x, -y, -z'
'x, -y, z-1/2'
'-x+1/2, -y+1/2, -z'
'x+1/2, -y+1/2, z-1/2'

loop_
_atom_site_label
_atom_site_type_symbol
_atom_site_fract_x
_atom_site_fract_y
_atom_site_fract_z
_atom_site_U_iso_or_equiv
_atom_site_adp_type
_atom_site_occupancy
_atom_site_symmetry_multiplicity
_atom_site_calc_flag
_atom_site_refinement_flags
I1 I 0.0000 0.61405(9) 0.2500 0.0517(3) Uani 1 2 d S
I2 I 0.2500 0.2500 0.5000 0.0599(3) Uani 1 2 d S
I3 I 0.14931(5) 0.47189(7) 0.28678(3) 0.0591(3) Uani 1 1 d .
I4 I 0.24377(5) 0.29397(7) 0.36542(3) 0.0581(2) Uani 1 1 d .
I5 I 0.28533(5) 0.51696(8) 0.20801(4) 0.0691(3) Uani 1 1 d .
I6 I 0.37202(5) 0.30116(8) 0.26921(4) 0.0672(3) Uani 1 1 d .
Rb1 Rb 0.57850(6) 0.24938(9) 0.53305(4) 0.0436(3) Uani 1 1 d .
O1 O 0.6078(4) 0.0576(6) 0.4768(3) 0.052(2) Uani 1 1 d .
O2 O 0.5807(4) 0.0379(7) 0.5819(3) 0.055(2) Uani 1 1 d .
O3 O 0.6673(4) 0.3869(7) 0.4832(3) 0.051(2) Uani 1 1 d .
O4 O 0.6900(5) 0.3416(6) 0.5905(3) 0.055(2) Uani 1 1 d .
O5 O 0.4637(4) 0.3142(6) 0.4779(3) 0.053(2) Uani 1 1 d .
O6 O 0.4757(4) 0.3576(7) 0.5862(3) 0.056(2) Uani 1 1 d .
N1 N 0.5773(5) 0.2591(8) 0.4184(4) 0.045(2) Uani 1 1 d .
N2 N 0.5797(6) 0.2431(9) 0.6467(4) 0.059(3) Uani 1 1 d .
C1 C 0.2376(7) 0.3866(9) 0.2969(5) 0.050(3) Uani 1 1 d .
C2 C 0.2863(6) 0.3980(10) 0.2667(4) 0.049(3) Uani 1 1 d .
C3 C 0.6083(7) 0.1594(10) 0.3996(5) 0.059(3) Uani 1 1 d .
H3A H 0.6551 0.1676 0.4039 0.071 Uiso 1 1 calc R
H3B H 0.5983 0.1532 0.3633 0.071 Uiso 1 1 calc R
C4 C 0.5892(8) 0.0552(10) 0.4246(5) 0.062(4) Uani 1 1 d .
H4A H 0.5425 0.0455 0.4208 0.074 Uiso 1 1 calc R
H4B H 0.6100 -0.0057 0.4082 0.074 Uiso 1 1 calc R
C5 C 0.5970(8) -0.0436(9) 0.5013(6) 0.063(4) Uani 1 1 d .
H5A H 0.6210 -0.1005 0.4845 0.075 Uiso 1 1 calc R
H5B H 0.5511 -0.0617 0.4985 0.075 Uiso 1 1 calc R
C6 C 0.6180(7) -0.0389(10) 0.5562(5) 0.060(3) Uani 1 1 d .
H6A H 0.6129 -0.1101 0.5716 0.071 Uiso 1 1 calc R
H6B H 0.6636 -0.0190 0.5592 0.071 Uiso 1 1 calc R
C7 C 0.5956(8) 0.0417(12) 0.6358(6) 0.076(5) Uani 1 1 d .
H7A H 0.6420 0.0517 0.6416 0.092 Uiso 1 1 calc R
H7B H 0.5835 -0.0268 0.6513 0.092 Uiso 1 1 calc R
C8 C 0.5602(9) 0.1325(12) 0.6600(6) 0.083(5) Uani 1 1 d .
H8A H 0.5143 0.1245 0.6512 0.099 Uiso 1 1 calc R
H8B H 0.5653 0.1245 0.6967 0.099 Uiso 1 1 calc R
C9 C 0.6117(7) 0.3572(10) 0.4023(5) 0.060(3) Uani 1 1 d .
H9A H 0.5844 0.4203 0.4080 0.072 Uiso 1 1 calc R
H9B H 0.6186 0.3524 0.3660 0.072 Uiso 1 1 calc R
C10 C 0.6764(7) 0.3739(11) 0.4300(6) 0.066(4) Uani 1 1 d .
H10A H 0.7043 0.3115 0.4244 0.079 Uiso 1 1 calc R
H10B H 0.6975 0.4381 0.4168 0.079 Uiso 1 1 calc R
C11 C 0.7271(6) 0.4130(10) 0.5118(6) 0.057(3) Uani 1 1 d .
H11A H 0.7472 0.4768 0.4972 0.069 Uiso 1 1 calc R
H11B H 0.7573 0.3526 0.5100 0.069 Uiso 1 1 calc R
C12 C 0.7119(6) 0.4350(9) 0.5667(5) 0.054(3) Uani 1 1 d .
H12A H 0.7507 0.4614 0.5848 0.065 Uiso 1 1 calc R
H12B H 0.6789 0.4912 0.5681 0.065 Uiso 1 1 calc R
C13 C 0.6771(9) 0.3646(12) 0.6431(6) 0.078(5) Uani 1 1 d .
H13A H 0.6487 0.4274 0.6449 0.094 Uiso 1 1 calc R
H13B H 0.7175 0.3817 0.6615 0.094 Uiso 1 1 calc R
C14 C 0.6456(8) 0.2681(13) 0.6674(5) 0.071(4) Uani 1 1 d .
H14A H 0.6730 0.2047 0.6631 0.085 Uiso 1 1 calc R
H14B H 0.6432 0.2817 0.7038 0.085 Uiso 1 1 calc R
C15 C 0.5075(7) 0.2645(11) 0.3995(5) 0.058(3) Uani 1 1 d .
H15A H 0.5067 0.2811 0.3634 0.070 Uiso 1 1 calc R
H15B H 0.4881 0.1931 0.4035 0.070 Uiso 1 1 calc R
C16 C 0.4665(7) 0.3463(11) 0.4256(5) 0.058(3) Uani 1 1 d .
H16A H 0.4855 0.4184 0.4231 0.070 Uiso 1 1 calc R
H16B H 0.4231 0.3480 0.4099 0.070 Uiso 1 1 calc R
C17 C 0.4226(6) 0.3881(10) 0.5049(5) 0.051(3) Uani 1 1 d .
H17A H 0.3802 0.3929 0.4875 0.062 Uiso 1 1 calc R
H17B H 0.4418 0.4603 0.5058 0.062 Uiso 1 1 calc R
C18 C 0.4153(6) 0.3465(10) 0.5579(5) 0.056(3) Uani 1 1 d .
H18A H 0.3817 0.3874 0.5745 0.067 Uiso 1 1 calc R
H18B H 0.4025 0.2704 0.5568 0.067 Uiso 1 1 calc R
C19 C 0.4664(8) 0.3221(15) 0.6403(6) 0.081(5) Uani 1 1 d .
H19A H 0.4485 0.2491 0.6413 0.098 Uiso 1 1 calc R
H19B H 0.4375 0.3715 0.6573 0.098 Uiso 1 1 calc R
C20 C 0.5339(9) 0.3252(14) 0.6651(6) 0.083(5) Uani 1 1 d .
H20A H 0.5523 0.3970 0.6597 0.100 Uiso 1 1 calc R
H20B H 0.5301 0.3156 0.7016 0.100 Uiso 1 1 calc R

loop_
_atom_site_aniso_label
_atom_site_aniso_U_11
_atom_site_aniso_U_22
_atom_site_aniso_U_33
_atom_site_aniso_U_23
_atom_site_aniso_U_13
_atom_site_aniso_U_12
I1 0.0439(6) 0.0566(6) 0.0544(7) 0.000 -0.0014(5) 0.000
I2 0.0545(7) 0.0659(7) 0.0586(7) 0.0165(6) -0.0091(6) -0.0003(6)
I3 0.0606(5) 0.0709(5) 0.0455(5) -0.0104(4) -0.0024(4) 0.0174(4)
I4 0.0696(6) 0.0540(4) 0.0501(5) -0.0002(4) -0.0041(4) 0.0004(4)
I5 0.0776(7) 0.0821(6) 0.0478(5) 0.0088(4) 0.0043(5) 0.0133(5)
I6 0.0575(6) 0.0807(6) 0.0630(6) -0.0008(5) -0.0028(4) 0.0174(5)
Rb1 0.0481(6) 0.0448(5) 0.0374(5) -0.0012(4) -0.0045(5) -0.0011(5)
O1 0.066(6) 0.039(4) 0.049(5) -0.004(4) -0.007(4) -0.003(4)
O2 0.053(5) 0.062(5) 0.049(5) 0.013(4) -0.006(4) 0.006(4)
O3 0.045(5) 0.064(5) 0.043(5) -0.011(4) -0.001(4) -0.008(4)
O4 0.070(6) 0.048(4) 0.046(5) -0.006(4) -0.014(4) -0.009(4)
O5 0.051(5) 0.059(5) 0.048(5) -0.003(4) -0.003(4) 0.014(4)
O6 0.041(5) 0.072(5) 0.054(5) -0.007(4) 0.008(4) -0.002(4)
N1 0.041(5) 0.051(5) 0.044(6) -0.006(4) 0.006(4) -0.003(4)
N2 0.067(7) 0.076(7) 0.035(5) 0.005(5) -0.003(5) -0.013(6)
C1 0.062(8) 0.048(6) 0.038(6) -0.010(5) -0.008(6) 0.011(6)
C2 0.056(8) 0.058(7) 0.032(6) -0.002(5) 0.004(5) 0.005(6)
C3 0.069(9) 0.065(8) 0.044(7) -0.004(6) -0.001(6) -0.014(7)
C4 0.079(10) 0.046(7) 0.059(8) -0.014(6) -0.014(7) 0.001(6)
C5 0.072(9) 0.034(6) 0.082(10) -0.004(6) 0.013(8) 0.000(6)
C6 0.075(10) 0.054(7) 0.049(8) 0.019(6) -0.006(7) -0.003(7)
C7 0.087(12) 0.085(10) 0.055(9) 0.020(8) -0.033(8) -0.015(9)
C8 0.110(14) 0.074(10) 0.061(10) 0.022(8) -0.026(9) -0.012(9)
C9 0.077(10) 0.056(7) 0.047(7) 0.004(6) -0.005(7) 0.003(7)
C10 0.065(9) 0.058(8) 0.075(10) 0.003(7) -0.001(8) -0.004(7)
C11 0.034(6) 0.055(7) 0.081(10) -0.012(7) -0.021(6) -0.002(5)
C12 0.049(7) 0.048(6) 0.063(8) -0.008(6) -0.023(6) -0.007(6)
C13 0.099(13) 0.077(10) 0.057(9) -0.017(7) -0.011(9) -0.024(9)
C14 0.076(10) 0.098(11) 0.039(7) -0.009(7) -0.008(7) -0.008(9)
C15 0.056(8) 0.071(8) 0.046(7) 0.001(6) -0.013(6) -0.003(7)
C16 0.056(8) 0.070(8) 0.047(7) 0.005(6) -0.020(6) 0.006(7)
C17 0.044(7) 0.054(7) 0.057(8) 0.002(6) 0.010(6) 0.007(6)
C18 0.046(7) 0.052(7) 0.070(9) -0.013(6) 0.010(6) 0.003(6)
C19 0.079(11) 0.109(12) 0.057(9) 0.010(8) 0.010(8) 0.005(10)
C20 0.106(14) 0.098(11) 0.047(8) -0.027(8) 0.013(9) 0.012(10)

loop_
_atom_type_symbol
_atom_type_description
_atom_type_scat_dispersion_real
_atom_type_scat_dispersion_imag
_atom_type_scat_source
C C 0.0033 0.0016 'International Tables Vol C Tables 4.2.6.8 and 6.1.1.4'
H H 0.0000 0.0000 'International Tables Vol C Tables 4.2.6.8 and 6.1.1.4'
N N 0.0061 0.0033 'International Tables Vol C Tables 4.2.6.8 and 6.1.1.4'
O O 0.0106 0.0060 'International Tables Vol C Tables 4.2.6.8 and 6.1.1.4'
Rb Rb -0.9393 2.9676 'International Tables Vol C Tables 4.2.6.8 and 6.1.1.4'
I I -0.4742 1.8119 'International Tables Vol C Tables 4.2.6.8 and 6.1.1.4'

loop_
_geom_angle_atom_site_label_1
_geom_angle_atom_site_label_2
_geom_angle_atom_site_label_3
_geom_angle
_geom_angle_site_symmetry_1
_geom_angle_site_symmetry_3
I6 I1 I6 99.22(4) 4 3_455
I6 I1 I3 154.03(2) 4 2
I6 I1 I3 73.93(2) 3_455 2
I6 I1 I3 73.93(2) 4 .
I6 I1 I3 154.03(2) 3_455 .
I3 I1 I3 122.62(4) 2 .
I4 I2 I4 180.0 . 7_556
C1 I3 I4 33.5(4) . .
C1 I3 I5 57.4(4) . .
I4 I3 I5 90.41(3) . .
C1 I3 I1 171.8(3) . .
I4 I3 I1 153.26(3) . .
I5 I3 I1 116.33(3) . .
C1 I4 I3 33.1(4) . .
C1 I4 I2 156.3(3) . .
I3 I4 I2 132.05(3) . .
C1 I4 I6 55.7(4) . .
I3 I4 I6 88.75(3) . .
I2 I4 I6 132.35(3) . .
C2 I5 I6 33.5(3) . .
C2 I5 I3 57.5(3) . .
I6 I5 I3 90.83(3) . .
C2 I6 I1 167.9(3) . 3_545
C2 I6 I5 33.4(3) . .
I1 I6 I5 141.65(4) 3_545 .
C2 I6 I4 54.9(3) . .
I1 I6 I4 129.07(3) 3_545 .
I5 I6 I4 88.12(3) . .
O5 Rb1 O3 97.8(2) . .
O5 Rb1 O1 98.9(2) . .
O3 Rb1 O1 95.8(2) . .
O5 Rb1 O2 118.5(2) . .
O3 Rb1 O2 137.4(2) . .
O1 Rb1 O2 59.3(2) . .
O5 Rb1 O6 60.6(2) . .
O3 Rb1 O6 116.2(2) . .
O1 Rb1 O6 143.0(2) . .
O2 Rb1 O6 101.4(3) . .
O5 Rb1 O4 141.0(2) . .
O3 Rb1 O4 60.1(2) . .
O1 Rb1 O4 114.2(3) . .
O2 Rb1 O4 96.8(2) . .
O6 Rb1 O4 98.5(3) . .
O5 Rb1 N2 119.6(3) . .
O3 Rb1 N2 119.5(3) . .
O1 Rb1 N2 120.1(3) . .
O2 Rb1 N2 62.3(3) . .
O6 Rb1 N2 60.7(3) . .
O4 Rb1 N2 61.1(3) . .
O5 Rb1 N1 60.1(3) . .
O3 Rb1 N1 59.9(2) . .
O1 Rb1 N1 60.7(2) . .
O2 Rb1 N1 118.5(3) . .
O6 Rb1 N1 118.9(3) . .
O4 Rb1 N1 118.6(3) . .
N2 Rb1 N1 179.2(3) . .
O5 Rb1 C18 40.9(3) . .
O3 Rb1 C18 120.0(3) . .
O1 Rb1 C18 125.1(3) . .
O2 Rb1 C18 102.4(3) . .
O6 Rb1 C18 21.7(3) . .
O4 Rb1 C18 119.4(3) . .
N2 Rb1 C18 78.7(3) . .
N1 Rb1 C18 101.0(3) . .
O5 Rb1 C12 123.6(3) . .
O3 Rb1 C12 41.4(3) . .
O1 Rb1 C12 117.9(3) . .
O2 Rb1 C12 116.9(3) . .
O6 Rb1 C12 98.8(3) . .
O4 Rb1 C12 20.9(3) . .
N2 Rb1 C12 78.2(3) . .
N1 Rb1 C12 101.3(3) . .
C18 Rb1 C12 116.3(3) . .
O5 Rb1 C8 117.6(4) . .
O3 Rb1 C8 137.8(3) . .
O1 Rb1 C8 100.3(3) . .
O2 Rb1 C8 41.0(3) . .
O6 Rb1 C8 69.0(3) . .
O4 Rb1 C8 77.7(3) . .
N2 Rb1 C8 22.6(3) . .
N1 Rb1 C8 158.1(3) . .
C18 Rb1 C8 80.8(4) . .
C12 Rb1 C8 97.2(3) . .
O5 Rb1 C6 121.9(3) . .
O3 Rb1 C6 120.4(3) . .
O1 Rb1 C6 40.7(3) . .
O2 Rb1 C6 20.6(3) . .
O6 Rb1 C6 121.5(3) . .
O4 Rb1 C6 97.0(3) . .
N2 Rb1 C6 79.4(3) . .
N1 Rb1 C6 101.4(3) . .
C18 Rb1 C6 119.0(3) . .
C12 Rb1 C6 113.6(3) . .
C8 Rb1 C6 60.1(3) . .
C4 O1 C5 112.4(9) . .
C4 O1 Rb1 117.7(7) . .
C5 O1 Rb1 116.5(7) . .
C6 O2 C7 113.2(10) . .
C6 O2 Rb1 112.9(7) . .
C7 O2 Rb1 113.9(7) . .
C10 O3 C11 113.2(11) . .
C10 O3 Rb1 119.6(7) . .
C11 O3 Rb1 116.1(8) . .
C12 O4 C13 110.1(9) . .
C12 O4 Rb1 110.4(6) . .
C13 O4 Rb1 113.6(9) . .
C16 O5 C17 110.0(9) . .
C16 O5 Rb1 120.4(7) . .
C17 O5 Rb1 114.7(7) . .
C18 O6 C19 109.0(11) . .
C18 O6 Rb1 110.0(7) . .
C19 O6 Rb1 116.2(8) . .
C9 N1 C3 111.4(10) . .
C9 N1 C15 109.5(10) . .
C3 N1 C15 110.3(9) . .
C9 N1 Rb1 109.5(7) . .
C3 N1 Rb1 108.3(7) . .
C15 N1 Rb1 107.8(7) . .
C8 N2 C20 111.9(13) . .
C8 N2 C14 111.2(12) . .
C20 N2 C14 109.0(11) . .
C8 N2 Rb1 105.7(8) . .
C20 N2 Rb1 109.1(8) . .
C14 N2 Rb1 109.8(8) . .
C2 C1 I3 123.2(9) . .
C2 C1 I4 123.1(9) . .
I3 C1 I4 113.4(6) . .
C1 C2 I6 125.1(9) . .
C1 C2 I5 121.8(9) . .
I6 C2 I5 113.1(6) . .
N1 C3 C4 116.0(11) . .
N1 C3 Rb1 49.7(5) . .
C4 C3 Rb1 77.8(7) . .
O1 C4 C3 109.9(10) . .
O1 C4 Rb1 42.7(5) . .
C3 C4 Rb1 79.1(7) . .
O1 C5 C6 111.1(10) . .
O1 C5 Rb1 43.4(5) . .
C6 C5 Rb1 77.0(7) . .
O2 C6 C5 110.2(11) . .
O2 C6 Rb1 46.5(5) . .
C5 C6 Rb1 79.8(6) . .
O2 C7 C8 110.7(11) . .
O2 C7 Rb1 45.4(6) . .
C8 C7 Rb1 76.1(8) . .
N2 C8 C7 116.9(15) . .
N2 C8 Rb1 51.7(6) . .
C7 C8 Rb1 80.6(9) . .
N1 C9 C10 113.5(11) . .
O3 C10 C9 110.1(12) . .
O3 C10 Rb1 41.2(6) . .
C9 C10 Rb1 78.7(8) . .
O3 C11 C12 109.5(11) . .
O3 C11 Rb1 43.4(6) . .
C12 C11 Rb1 75.8(7) . .
O4 C12 C11 111.4(10) . .
O4 C12 Rb1 48.7(5) . .
C11 C12 Rb1 80.6(6) . .
O4 C13 C14 110.5(11) . .
O4 C13 Rb1 45.7(6) . .
C14 C13 Rb1 78.5(7) . .
N2 C14 C13 114.3(12) . .
C16 C15 N1 115.3(10) . .
C16 C15 Rb1 79.3(7) . .
N1 C15 Rb1 49.8(6) . .
O5 C16 C15 107.2(10) . .
O5 C17 C18 108.8(10) . .
O5 C17 Rb1 44.5(5) . .
C18 C17 Rb1 76.7(7) . .
O6 C18 C17 109.8(11) . .
O6 C18 Rb1 48.4(5) . .
C17 C18 Rb1 79.8(7) . .
O6 C19 C20 104.8(13) . .
N2 C20 C19 115.4(13) . .
N2 C20 Rb1 49.0(6) . .
C19 C20 Rb1 81.1(8) . .

loop_
_geom_bond_atom_site_label_1
_geom_bond_atom_site_label_2
_geom_bond_distance
_geom_bond_site_symmetry_2
I1 I6 3.5423(12) 4
I1 I6 3.5423(12) 3_455
I1 I3 3.6331(11) 2
I1 I3 3.6331(11) .
I2 I4 3.5683(9) .
I2 I4 3.5683(10) 7_556
I3 C1 2.106(12) .
I3 I4 3.5372(12) .
I3 I5 3.5792(14) .
I4 C1 2.126(12) .
I4 I6 3.7155(14) .
I5 C2 2.121(12) .
I5 I6 3.5446(13) .
I6 C2 2.126(12) .
I6 I1 3.5423(12) 3_545
Rb1 O5 2.839(8) .
Rb1 O3 2.839(8) .
Rb1 O1 2.853(8) .
Rb1 O2 2.894(8) .
Rb1 O6 2.896(8) .
Rb1 O4 2.928(8) .
Rb1 N2 2.981(10) .
Rb1 N1 3.007(10) .
Rb1 C18 3.642(13) .
Rb1 C12 3.651(11) .
Rb1 C8 3.656(15) .
Rb1 C6 3.674(12) .
O1 C4 1.409(15) .
O1 C5 1.420(14) .
O2 C6 1.402(16) .
O2 C7 1.436(15) .
O3 C10 1.423(17) .
O3 C11 1.453(13) .
O4 C12 1.387(15) .
O4 C13 1.440(17) .
O5 C16 1.429(15) .
O5 C17 1.444(14) .
O6 C18 1.430(15) .
O6 C19 1.501(17) .
N1 C9 1.466(16) .
N1 C3 1.474(16) .
N1 C15 1.504(15) .
N2 C8 1.460(17) .
N2 C20 1.472(19) .
N2 C14 1.475(17) .
C1 C2 1.305(18) .
C3 C4 1.494(18) .
C5 C6 1.489(18) .
C7 C8 1.49(2) .
C9 C10 1.509(19) .
C11 C12 1.507(19) .
C13 C14 1.50(2) .
C15 C16 1.491(19) .
C17 C18 1.494(18) .
C19 C20 1.51(2) .
